data_7058620
loop_
_publ_author_name
'Kappenberg, Yuri G.'
'Ketzer, Alex'
'Stefanello, Felipe S.'
'Salbego, Paulo R. S.'
'Acunha, Thiago V.'
'Abbadi, Bruno L.'
'Bizarro, Cristiano V.'
'Basso, Luiz A.'
'Machado, Pablo'
'Martins, Marcos A. P.'
'Zanatta, Nilo'
'Iglesias, Bernardo A.'
'Bonacorso, Helio G.'

_publ_section_title
;
 Synthesis and photophysical, thermal and antimycobacterial properties of
 novel 6-amino-2-alkyl(aryl/heteroaryl)-4-(trifluoromethyl) quinolines
;
_journal_issue 31
_journal_name_full 'New Journal of Chemistry'
_journal_page_first 12375
_journal_paper_doi 10.1039/C9NJ01681C
_journal_volume 43
_journal_year 2019
_chemical_formula_moiety 'C16 H10 F4 N2'
_chemical_formula_sum 'C16 H10 F4 N2'
_chemical_formula_weight 306.26
_chemical_name_common 'amino quinoline'
_chemical_name_systematic
;
2-(4-fluorophenyl)-4-(trifluoromethyl)quinolin-6-amine
;
_space_group_crystal_system monoclinic
_space_group_IT_number 14
_space_group_name_Hall '-P 2ybc'
_space_group_name_H-M_alt 'P 1 21/c 1'
_symmetry_space_group_name_Hall '-P 2ybc'
_symmetry_space_group_name_H-M 'P 1 21/c 1'
_atom_sites_solution_hydrogens mixed
_atom_sites_solution_primary direct
_atom_sites_solution_secondary difmap
_audit_creation_method SHELXL-2018/3
_audit_update_record
;
2019-06-21 deposited with the CCDC.    2019-07-16 downloaded from the CCDC.
;
_cell_angle_alpha 90
_cell_angle_beta 106.541(11)
_cell_angle_gamma 90
_cell_formula_units_Z 4
_cell_length_a 14.122(3)
_cell_length_b 4.6032(10)
_cell_length_c 21.574(5)
_cell_measurement_reflns_used 4470
_cell_measurement_temperature 296(2)
_cell_measurement_theta_max 69.22
_cell_measurement_theta_min 3.26
_cell_volume 1344.4(5)
_computing_cell_refinement 'BRUKER SAINT'
_computing_data_collection 'BRUKER APEX-III'
_computing_data_reduction 'BRUKER SOFTWARE'
_computing_molecular_graphics 'ORTEP-3 for Windows (Farrugia, 2012)'
_computing_publication_material
;
'WinGX publication routines (Farrugia, 2012)'
;
_computing_structure_refinement 'SHELXL-2018/3 (Sheldrick, 2018)'
_computing_structure_solution 'SHELXS-2013 (Sheldrick, 2008)'
_diffrn_ambient_temperature 296(2)
_diffrn_detector_area_resol_mean 10.4167
_diffrn_measured_fraction_theta_full 0.914
_diffrn_measured_fraction_theta_max 0.948
_diffrn_measurement_device_type 'Bruker D8 Quest'
_diffrn_measurement_method 'phi and omega scans'
_diffrn_radiation_type CuK\a
_diffrn_radiation_wavelength 1.54178
_diffrn_reflns_av_R_equivalents 0.0199
_diffrn_reflns_av_unetI/netI 0.0189
_diffrn_reflns_Laue_measured_fraction_full 0.914
_diffrn_reflns_Laue_measured_fraction_max 0.948
_diffrn_reflns_limit_h_max 16
_diffrn_reflns_limit_h_min -16
_diffrn_reflns_limit_k_max 4
_diffrn_reflns_limit_k_min -5
_diffrn_reflns_limit_l_max 25
_diffrn_reflns_limit_l_min -26
_diffrn_reflns_number 8521
_diffrn_reflns_point_group_measured_fraction_full 0.914
_diffrn_reflns_point_group_measured_fraction_max 0.948
_diffrn_reflns_theta_full 25.000
_diffrn_reflns_theta_max 68.481
_diffrn_reflns_theta_min 3.264
_diffrn_source 'fine-focus sealed tube'
_exptl_absorpt_coefficient_mu 1.126
_exptl_absorpt_correction_T_max 0.753
_exptl_absorpt_correction_T_min 0.671
_exptl_absorpt_correction_type multi-scan
_exptl_absorpt_process_details
;
SADABS-2016/2 - Bruker AXS area detector scaling and absorption correction.
Reference: Krause, L., Herbst-Irmer, R., Sheldrick G.M. & Stalke D.
J. Appl. Cryst. 48 (2015) 3-10.
;
_exptl_crystal_colour yellow
_exptl_crystal_density_diffrn 1.513
_exptl_crystal_density_meas ?
_exptl_crystal_density_method 'not measured'
_exptl_crystal_description block
_exptl_crystal_F_000 624
_exptl_crystal_size_max 0.318
_exptl_crystal_size_mid 0.248
_exptl_crystal_size_min 0.094
_exptl_transmission_factor_max 0.7531
_exptl_transmission_factor_min 0.6708
_refine_diff_density_max 0.134
_refine_diff_density_min -0.130
_refine_diff_density_rms 0.029
_refine_ls_extinction_method none
_refine_ls_goodness_of_fit_ref 1.019
_refine_ls_hydrogen_treatment constr
_refine_ls_matrix_type full
_refine_ls_number_parameters 200
_refine_ls_number_reflns 2353
_refine_ls_number_restraints 2
_refine_ls_restrained_S_all 1.019
_refine_ls_R_factor_all 0.0485
_refine_ls_R_factor_gt 0.0359
_refine_ls_shift/su_max 0.001
_refine_ls_shift/su_mean 0.000
_refine_ls_structure_factor_coef Fsqd
_refine_ls_weighting_details 'w=1/[\s^2^(Fo^2^)+(0.0586P)^2^+0.2157P] where P=(Fo^2^+2Fc^2^)/3'
_refine_ls_weighting_scheme calc
_refine_ls_wR_factor_gt 0.0931
_refine_ls_wR_factor_ref 0.1026
_reflns_Friedel_coverage 0.000
_reflns_number_gt 1879
_reflns_number_total 2353
_reflns_threshold_expression 'I > 2\s(I)'
_cod_data_source_file c9nj01681c2.cif
_cod_data_source_block Compound_4d
_cod_depositor_comments
;
The following automatic conversions were performed:

'_exptl_crystal_density_meas' value 'not measured' was changed to '?'
- the value is perceived as not measured.

Automatic conversion script
Id: cif_fix_values 4973 2017-02-22 13:04:09Z antanas 

 Adding full bibliography for 7058619--7058620.cif.
;
_cod_database_code 7058620
_shelx_space_group_comment
;
The symmetry employed for this shelxl refinement is uniquely defined
by the following loop, which should always be used as a source of
symmetry information in preference to the above space-group names.
They are only intended as comments.
;
_shelx_estimated_absorpt_t_min 0.716
_shelx_estimated_absorpt_t_max 0.902
_exptl_absorpt_special_details none

loop_
_space_group_symop_operation_xyz
'x, y, z'
'-x, y+1/2, -z+1/2'
'-x, -y, -z'
'x, -y-1/2, z-1/2'

loop_
_atom_site_label
_atom_site_type_symbol
_atom_site_fract_x
_atom_site_fract_y
_atom_site_fract_z
_atom_site_U_iso_or_equiv
_atom_site_adp_type
_atom_site_occupancy
_atom_site_site_symmetry_order
_atom_site_calc_flag
_atom_site_refinement_flags_posn
_atom_site_refinement_flags_adp
F43 F 0.63093(8) 0.3559(3) 0.65162(5) 0.0724(3) Uani 1 1 d . .
F42 F 0.57925(7) 0.7306(2) 0.59305(5) 0.0658(3) Uani 1 1 d . .
F44 F 0.52337(7) 0.3106(2) 0.55957(5) 0.0626(3) Uani 1 1 d . .
N61 N 0.91708(11) 1.0494(3) 0.71674(6) 0.0625(4) Uani 1 1 d D .
H61A H 0.864726 1.124821 0.726137 0.075 Uiso 1 1 d DR U
H61B H 0.962679 1.179188 0.717484 0.075 Uiso 1 1 d DR U
N1 N 0.83854(9) 0.3262(3) 0.50157(6) 0.0468(3) Uani 1 1 d . .
F241 F 0.69547(10) -0.4899(3) 0.25809(6) 0.1032(5) Uani 1 1 d . .
C6 C 0.89318(12) 0.8729(3) 0.66211(7) 0.0488(4) Uani 1 1 d . .
C5 C 0.80211(12) 0.7453(3) 0.64010(7) 0.0478(4) Uani 1 1 d . .
H5 H 0.754190 0.783294 0.660971 0.057 Uiso 1 1 calc R U
C4A C 0.77996(10) 0.5575(3) 0.58638(7) 0.0423(3) Uani 1 1 d . .
C8A C 0.85340(11) 0.4997(3) 0.55454(7) 0.0448(4) Uani 1 1 d . .
C2 C 0.75078(11) 0.2065(3) 0.47759(7) 0.0454(4) Uani 1 1 d . .
C21 C 0.73528(12) 0.0242(3) 0.41887(7) 0.0485(4) Uani 1 1 d . .
C26 C 0.81474(13) -0.1113(4) 0.40532(8) 0.0569(4) Uani 1 1 d . .
H26 H 0.877893 -0.085290 0.433121 0.068 Uiso 1 1 calc R U
C24 C 0.70867(17) -0.3172(4) 0.31115(9) 0.0711(6) Uani 1 1 d . .
C7 C 0.96608(12) 0.8123(4) 0.63078(8) 0.0540(4) Uani 1 1 d . .
H7 H 1.028190 0.896920 0.646003 0.065 Uiso 1 1 calc R U
C8 C 0.94710(12) 0.6325(4) 0.57879(8) 0.0523(4) Uani 1 1 d . .
H8 H 0.996261 0.596104 0.558855 0.063 Uiso 1 1 calc R U
C4 C 0.68757(10) 0.4167(3) 0.55990(7) 0.0426(3) Uani 1 1 d . .
C3 C 0.67324(11) 0.2461(3) 0.50662(7) 0.0452(4) Uani 1 1 d . .
H3 H 0.612645 0.155451 0.489166 0.054 Uiso 1 1 calc R U
C23 C 0.62776(16) -0.1866(5) 0.32190(10) 0.0782(6) Uani 1 1 d . .
H23 H 0.565127 -0.212621 0.293420 0.094 Uiso 1 1 calc R U
C22 C 0.64178(14) -0.0148(5) 0.37630(9) 0.0659(5) Uani 1 1 d . .
H22 H 0.587795 0.076108 0.384525 0.079 Uiso 1 1 calc R U
C41 C 0.60583(11) 0.4524(3) 0.59101(8) 0.0497(4) Uani 1 1 d . .
C25 C 0.80173(16) -0.2839(4) 0.35132(10) 0.0682(5) Uani 1 1 d . .
H25 H 0.855213 -0.375432 0.342549 0.082 Uiso 1 1 calc R U

loop_
_atom_site_aniso_label
_atom_site_aniso_U_11
_atom_site_aniso_U_22
_atom_site_aniso_U_33
_atom_site_aniso_U_23
_atom_site_aniso_U_13
_atom_site_aniso_U_12
F43 0.0773(7) 0.0936(8) 0.0552(6) 0.0159(6) 0.0332(5) 0.0072(6)
F42 0.0589(6) 0.0528(6) 0.0940(8) -0.0047(5) 0.0353(5) 0.0097(4)
F44 0.0508(5) 0.0662(6) 0.0774(7) -0.0014(5) 0.0287(5) -0.0063(4)
N61 0.0676(9) 0.0646(9) 0.0548(8) -0.0136(7) 0.0164(7) -0.0043(7)
N1 0.0461(7) 0.0506(7) 0.0462(7) -0.0025(6) 0.0169(6) 0.0015(6)
F241 0.1352(11) 0.1105(11) 0.0771(8) -0.0482(8) 0.0515(8) -0.0403(9)
C6 0.0559(9) 0.0475(8) 0.0402(8) 0.0030(7) 0.0095(7) 0.0026(7)
C5 0.0498(9) 0.0499(8) 0.0457(8) 0.0010(7) 0.0167(7) 0.0076(7)
C4A 0.0428(8) 0.0428(7) 0.0417(8) 0.0059(6) 0.0128(6) 0.0065(6)
C8A 0.0448(8) 0.0475(8) 0.0431(8) 0.0031(7) 0.0140(6) 0.0038(6)
C2 0.0485(9) 0.0439(8) 0.0457(8) 0.0026(6) 0.0165(7) 0.0024(6)
C21 0.0537(9) 0.0470(8) 0.0487(9) -0.0008(7) 0.0210(7) -0.0051(7)
C26 0.0601(10) 0.0589(10) 0.0563(10) -0.0051(8) 0.0239(8) -0.0018(8)
C24 0.0975(15) 0.0709(12) 0.0548(11) -0.0191(9) 0.0374(11) -0.0258(11)
C7 0.0473(9) 0.0610(10) 0.0522(9) -0.0004(8) 0.0117(7) -0.0057(7)
C8 0.0455(8) 0.0628(10) 0.0506(9) -0.0007(8) 0.0170(7) 0.0008(7)
C4 0.0434(8) 0.0415(7) 0.0449(8) 0.0074(6) 0.0159(6) 0.0060(6)
C3 0.0427(8) 0.0454(8) 0.0489(8) 0.0025(7) 0.0154(7) 0.0000(6)
C23 0.0729(13) 0.1000(16) 0.0621(12) -0.0202(11) 0.0196(10) -0.0222(12)
C22 0.0595(10) 0.0806(13) 0.0604(11) -0.0130(10) 0.0214(8) -0.0055(9)
C41 0.0505(9) 0.0491(9) 0.0527(9) 0.0048(7) 0.0198(7) 0.0039(7)
C25 0.0820(13) 0.0666(11) 0.0672(12) -0.0130(9) 0.0392(11) -0.0028(10)

loop_
_atom_type_symbol
_atom_type_description
_atom_type_scat_dispersion_real
_atom_type_scat_dispersion_imag
_atom_type_scat_source
C C 0.0181 0.0091 'International Tables Vol C Tables 4.2.6.8 and 6.1.1.4'
H H 0.0000 0.0000 'International Tables Vol C Tables 4.2.6.8 and 6.1.1.4'
N N 0.0311 0.0180 'International Tables Vol C Tables 4.2.6.8 and 6.1.1.4'
F F 0.0727 0.0534 'International Tables Vol C Tables 4.2.6.8 and 6.1.1.4'

loop_
_geom_angle_atom_site_label_1
_geom_angle_atom_site_label_2
_geom_angle_atom_site_label_3
_geom_angle
C6 N61 H61A 113.8
C6 N61 H61B 114.4
H61A N61 H61B 112.6
C2 N1 C8A 118.52(13)
C5 C6 N61 121.41(15)
C5 C6 C7 119.36(15)
N61 C6 C7 119.14(15)
C6 C5 C4A 121.02(14)
C6 C5 H5 119.5
C4A C5 H5 119.5
C5 C4A C8A 119.38(14)
C5 C4A C4 125.01(14)
C8A C4A C4 115.61(13)
N1 C8A C8 117.92(14)
N1 C8A C4A 123.77(14)
C8 C8A C4A 118.30(14)
N1 C2 C3 121.97(14)
N1 C2 C21 117.70(13)
C3 C2 C21 120.33(14)
C26 C21 C22 118.48(16)
C26 C21 C2 120.22(15)
C22 C21 C2 121.29(15)
C25 C26 C21 121.10(17)
C25 C26 H26 119.4
C21 C26 H26 119.4
C25 C24 F241 118.48(19)
C25 C24 C23 122.97(18)
F241 C24 C23 118.5(2)
C8 C7 C6 121.12(15)
C8 C7 H7 119.4
C6 C7 H7 119.4
C7 C8 C8A 120.82(15)
C7 C8 H8 119.6
C8A C8 H8 119.6
C3 C4 C4A 120.10(13)
C3 C4 C41 119.58(14)
C4A C4 C41 120.31(14)
C4 C3 C2 119.99(14)
C4 C3 H3 120.0
C2 C3 H3 120.0
C24 C23 C22 118.09(19)
C24 C23 H23 121.0
C22 C23 H23 121.0
C23 C22 C21 121.00(18)
C23 C22 H22 119.5
C21 C22 H22 119.5
F43 C41 F42 106.62(14)
F43 C41 F44 106.55(13)
F42 C41 F44 105.75(12)
F43 C41 C4 112.30(13)
F42 C41 C4 112.23(13)
F44 C41 C4 112.89(13)
C24 C25 C26 118.35(18)
C24 C25 H25 120.8
C26 C25 H25 120.8

loop_
_geom_bond_atom_site_label_1
_geom_bond_atom_site_label_2
_geom_bond_distance
F43 C41 1.3300(18)
F42 C41 1.3386(19)
F44 C41 1.3389(19)
N61 C6 1.392(2)
N61 H61A 0.8908
N61 H61B 0.8752
N1 C2 1.320(2)
N1 C8A 1.3606(19)
F241 C24 1.362(2)
C6 C5 1.370(2)
C6 C7 1.411(2)
C5 C4A 1.408(2)
C5 H5 0.9300
C4A C8A 1.423(2)
C4A C4 1.423(2)
C8A C8 1.416(2)
C2 C3 1.420(2)
C2 C21 1.483(2)
C21 C26 1.386(2)
C21 C22 1.389(2)
C26 C25 1.379(2)
C26 H26 0.9300
C24 C25 1.361(3)
C24 C23 1.368(3)
C7 C8 1.358(2)
C7 H7 0.9300
C8 H8 0.9300
C4 C3 1.359(2)
C4 C41 1.500(2)
C3 H3 0.9300
C23 C22 1.382(3)
C23 H23 0.9300
C22 H22 0.9300
C25 H25 0.9300

loop_
_geom_torsion_atom_site_label_1
_geom_torsion_atom_site_label_2
_geom_torsion_atom_site_label_3
_geom_torsion_atom_site_label_4
_geom_torsion
N61 C6 C5 C4A -177.36(14)
C7 C6 C5 C4A -0.7(2)
C6 C5 C4A C8A 0.0(2)
C6 C5 C4A C4 -179.63(14)
C2 N1 C8A C8 -178.45(14)
C2 N1 C8A C4A 0.8(2)
C5 C4A C8A N1 -178.66(13)
C4 C4A C8A N1 1.0(2)
C5 C4A C8A C8 0.6(2)
C4 C4A C8A C8 -179.73(13)
C8A N1 C2 C3 -2.1(2)
C8A N1 C2 C21 178.47(13)
N1 C2 C21 C26 25.6(2)
C3 C2 C21 C26 -153.85(15)
N1 C2 C21 C22 -154.27(16)
C3 C2 C21 C22 26.3(2)
C22 C21 C26 C25 -0.8(3)
C2 C21 C26 C25 179.35(16)
C5 C6 C7 C8 0.8(2)
N61 C6 C7 C8 177.52(15)
C6 C7 C8 C8A -0.2(3)
N1 C8A C8 C7 178.78(15)
C4A C8A C8 C7 -0.5(2)
C5 C4A C4 C3 178.04(14)
C8A C4A C4 C3 -1.6(2)
C5 C4A C4 C41 -2.7(2)
C8A C4A C4 C41 177.66(13)
C4A C4 C3 C2 0.5(2)
C41 C4 C3 C2 -178.77(13)
N1 C2 C3 C4 1.5(2)
C21 C2 C3 C4 -179.10(13)
C25 C24 C23 C22 -0.4(3)
F241 C24 C23 C22 179.19(18)
C24 C23 C22 C21 0.0(3)
C26 C21 C22 C23 0.6(3)
C2 C21 C22 C23 -179.54(17)
C3 C4 C41 F43 118.60(16)
C4A C4 C41 F43 -60.66(19)
C3 C4 C41 F42 -121.29(16)
C4A C4 C41 F42 59.44(19)
C3 C4 C41 F44 -1.9(2)
C4A C4 C41 F44 178.85(12)
F241 C24 C25 C26 -179.38(17)
C23 C24 C25 C26 0.2(3)
C21 C26 C25 C24 0.4(3)
